data_1559718
loop_
_publ_author_name
'Kaufmann, Sebastian'
'Kr\"atschmer, Frederic'
'K\"oppe, Ralf'
'Schon, Thorben'
'Schoo, Christoph'
'Roesky, Peter W.'

_publ_section_title
;
 A cyclopentadienyl functionalized silylene -- a flexible ligand for Si-
 and C-coordination
;
_journal_issue 46
_journal_name_full 'Chemical Science'
_journal_page_first 12446
_journal_page_last 12452
_journal_paper_doi 10.1039/D0SC04174B
_journal_volume 11
_journal_year 2020
_chemical_formula_moiety 'C24 H36 N2 Si'
_chemical_formula_sum 'C24 H36 N2 Si'
_chemical_formula_weight 380.64
_space_group_crystal_system monoclinic
_space_group_IT_number 14
_space_group_name_Hall '-P 2ybc'
_space_group_name_H-M_alt 'P 1 21/c 1'
_atom_sites_solution_hydrogens mixed
_audit_creation_date 2020-03-24
_audit_creation_method
;
Olex2 1.2
(compiled 2018.05.29 svn.r3508 for OlexSys, GUI svn.r5506)
;
_audit_update_record
;
2020-07-29 deposited with the CCDC.	2020-10-13 downloaded from the CCDC.
;
_cell_angle_alpha 90
_cell_angle_beta 107.50(3)
_cell_angle_gamma 90
_cell_formula_units_Z 4
_cell_length_a 14.931(3)
_cell_length_b 8.6942(17)
_cell_length_c 18.187(4)
_cell_measurement_reflns_used 8951
_cell_measurement_temperature 100
_cell_measurement_theta_max 30.07
_cell_measurement_theta_min 2.35
_cell_volume 2251.6(9)
_computing_molecular_graphics 'Olex2 (Dolomanov et al., 2009)'
_computing_publication_material 'Olex2 (Dolomanov et al., 2009)'
_computing_structure_refinement 'ShelXL (Sheldrick, 2015)'
_computing_structure_solution 'ShelXT (Sheldrick, 2015)'
_diffrn_ambient_temperature 100
_diffrn_detector 'CMOS pixel detector'
_diffrn_detector_area_resol_mean 5.81
_diffrn_detector_type 'Dectris Pilatus 100k'
_diffrn_measured_fraction_theta_full 0.993
_diffrn_measured_fraction_theta_max 0.986
_diffrn_measurement_device 'four-circle diffractometer'
_diffrn_measurement_device_type Stradivari
_diffrn_measurement_method '\w scans'
_diffrn_radiation_monochromator 'single reflection optic'
_diffrn_radiation_type MoK\a
_diffrn_radiation_wavelength 0.71073
_diffrn_reflns_av_R_equivalents 0.0342
_diffrn_reflns_av_unetI/netI 0.0513
_diffrn_reflns_Laue_measured_fraction_full 0.993
_diffrn_reflns_Laue_measured_fraction_max 0.986
_diffrn_reflns_limit_h_max 18
_diffrn_reflns_limit_h_min -18
_diffrn_reflns_limit_k_max 10
_diffrn_reflns_limit_k_min -8
_diffrn_reflns_limit_l_max 22
_diffrn_reflns_limit_l_min -18
_diffrn_reflns_number 10902
_diffrn_reflns_point_group_measured_fraction_full 0.993
_diffrn_reflns_point_group_measured_fraction_max 0.986
_diffrn_reflns_theta_full 25.242
_diffrn_reflns_theta_max 26.061
_diffrn_reflns_theta_min 2.348
_diffrn_source 'Mo LFF Sealed Tube'
_diffrn_source_type 'Xenocs Genix3D microfocus'
_exptl_absorpt_coefficient_mu 0.115
_exptl_absorpt_correction_T_max 0.9793
_exptl_absorpt_correction_T_min 0.6496
_exptl_absorpt_correction_type multi-scan
_exptl_absorpt_process_details
;
STOE X-Red32, absorption correction by Gaussian integration, analogous to
P. Coppens, "The Evaluation of Absorption and Extinction in Single-Crystal
Structure Analysis", published in: F. R. Ahmed (Editor), "Crystallographic
Computing", Munksgaard, Copenhagen (1970), 255 - 270.
Afterwards scaling of reflection intensities was performed within STOE LANA.
J. Koziskova, F. Hahn, J. Richter, J. Kozisek, "Comparison of different
absorption corrections on the model structure of tetrakis(\m~2~-acetato)-
diaqua-di-copper(II)", Acta Chimica Slovaca, vol. 9, no. 2, 2016, pp. 136 - 140.
;
_exptl_crystal_colour colourless
_exptl_crystal_colour_primary colourless
_exptl_crystal_density_diffrn 1.123
_exptl_crystal_description plate
_exptl_crystal_F_000 832
_exptl_crystal_size_max 0.406
_exptl_crystal_size_mid 0.284
_exptl_crystal_size_min 0.117
_refine_diff_density_max 0.313
_refine_diff_density_min -0.246
_refine_diff_density_rms 0.044
_refine_ls_extinction_method none
_refine_ls_goodness_of_fit_ref 0.927
_refine_ls_hydrogen_treatment mixed
_refine_ls_matrix_type full
_refine_ls_number_parameters 258
_refine_ls_number_reflns 4404
_refine_ls_number_restraints 0
_refine_ls_restrained_S_all 0.927
_refine_ls_R_factor_all 0.0514
_refine_ls_R_factor_gt 0.0365
_refine_ls_shift/su_max 0.001
_refine_ls_shift/su_mean 0.000
_refine_ls_structure_factor_coef Fsqd
_refine_ls_weighting_details 'w=1/[\s^2^(Fo^2^)+(0.0482P)^2^] where P=(Fo^2^+2Fc^2^)/3'
_refine_ls_weighting_scheme calc
_refine_ls_wR_factor_gt 0.0867
_refine_ls_wR_factor_ref 0.0905
_reflns_Friedel_coverage 0.000
_reflns_number_gt 3270
_reflns_number_total 4404
_reflns_threshold_expression 'I > 2\s(I)'
_cod_data_source_file d0sc04174b2.cif
_cod_data_source_block skp040_p2(1)uc
_cod_original_cell_volume 2251.7(9)
_cod_database_code 1559718
_shelx_shelxl_version_number 2018/3
_shelx_space_group_comment
;
The symmetry employed for this shelxl refinement is uniquely defined
by the following loop, which should always be used as a source of
symmetry information in preference to the above space-group names.
They are only intended as comments.
;
_olex2_refinement_description
;
1. Fixed Uiso
 At 1.2 times of:
  All C(H) groups
 At 1.5 times of:
  All C(H,H,H) groups
2.a Aromatic/amide H refined with riding coordinates:
 C12(H12), C13(H13), C14(H14), C15(H15), C16(H16)
2.b Idealised Me refined as rotating group:
 C6(H6A,H6B,H6C), C7(H7A,H7B,H7C), C8(H8A,H8B,H8C), C9(H9A,H9B,H9C), C18(H18A,
 H18B,H18C), C19(H19A,H19B,H19C), C20(H20A,H20B,H20C), C22(H22A,H22B,H22C),
 C23(H23A,H23B,H23C), C24(H24A,H24B,H24C)
;
_olex2_diffrn_ambient_temperature_device 'Oxford Cryosystems'
_olex2_submission_special_instructions 'No special instructions were received'

loop_
_space_group_symop_operation_xyz
'x, y, z'
'-x, y+1/2, -z+1/2'
'-x, -y, -z'
'x, -y-1/2, z-1/2'

loop_
_atom_site_label
_atom_site_type_symbol
_atom_site_fract_x
_atom_site_fract_y
_atom_site_fract_z
_atom_site_U_iso_or_equiv
_atom_site_adp_type
_atom_site_occupancy
_atom_site_site_symmetry_order
_atom_site_calc_flag
_atom_site_refinement_flags_posn
_atom_site_refinement_flags_adp
_atom_site_refinement_flags_occupancy
_atom_site_disorder_assembly
_atom_site_disorder_group
Si1 Si 0.21755(3) 0.50622(5) 0.50694(2) 0.01533(11) Uani 1 1 d . . . . .
N1 N 0.19055(8) 0.30133(14) 0.52407(6) 0.0156(3) Uani 1 1 d . . . . .
N2 N 0.22363(8) 0.47633(14) 0.61033(6) 0.0143(3) Uani 1 1 d . . . . .
C1 C 0.34855(10) 0.49471(18) 0.50450(8) 0.0157(3) Uani 1 1 d . . . . .
H1 H 0.3405(11) 0.434(2) 0.4592(9) 0.025(4) Uiso 1 1 d . . . . .
C2 C 0.41937(10) 0.43282(18) 0.57467(8) 0.0175(3) Uani 1 1 d . . . . .
C3 C 0.47779(10) 0.54851(18) 0.60853(8) 0.0187(3) Uani 1 1 d . . . . .
C4 C 0.45377(10) 0.68724(19) 0.56125(8) 0.0194(3) Uani 1 1 d . . . . .
C5 C 0.38070(10) 0.65610(18) 0.49808(8) 0.0177(3) Uani 1 1 d . . . . .
C6 C 0.42178(11) 0.26849(19) 0.59974(9) 0.0234(4) Uani 1 1 d . . . . .
H6A H 0.368123 0.248058 0.618791 0.035 Uiso 1 1 calc GR . . . .
H6B H 0.480282 0.248894 0.640976 0.035 Uiso 1 1 calc GR . . . .
H6C H 0.418528 0.200938 0.555882 0.035 Uiso 1 1 calc GR . . . .
C7 C 0.55723(10) 0.5436(2) 0.68268(9) 0.0279(4) Uani 1 1 d . . . . .
H7A H 0.561538 0.440321 0.705038 0.042 Uiso 1 1 calc GR . . . .
H7B H 0.545607 0.618652 0.718983 0.042 Uiso 1 1 calc GR . . . .
H7C H 0.616273 0.568721 0.672306 0.042 Uiso 1 1 calc GR . . . .
C8 C 0.50388(11) 0.8377(2) 0.58329(9) 0.0285(4) Uani 1 1 d . . . . .
H8A H 0.476243 0.914733 0.543621 0.043 Uiso 1 1 calc GR . . . .
H8B H 0.570515 0.824612 0.587820 0.043 Uiso 1 1 calc GR . . . .
H8C H 0.497610 0.872026 0.632835 0.043 Uiso 1 1 calc GR . . . .
C9 C 0.33543(11) 0.75802(19) 0.43095(9) 0.0236(4) Uani 1 1 d . . . . .
H9A H 0.346405 0.716112 0.384378 0.035 Uiso 1 1 calc GR . . . .
H9B H 0.362485 0.861442 0.440859 0.035 Uiso 1 1 calc GR . . . .
H9C H 0.267741 0.763289 0.423615 0.035 Uiso 1 1 calc GR . . . .
C10 C 0.18716(9) 0.33497(17) 0.59520(8) 0.0145(3) Uani 1 1 d . . . . .
C11 C 0.14229(10) 0.24292(17) 0.64368(8) 0.0159(3) Uani 1 1 d . . . . .
C12 C 0.19351(10) 0.13374(18) 0.69549(8) 0.0183(3) Uani 1 1 d . . . . .
H12 H 0.257742 0.116652 0.699849 0.022 Uiso 1 1 calc R . . . .
C13 C 0.15110(11) 0.04992(19) 0.74072(8) 0.0227(4) Uani 1 1 d . . . . .
H13 H 0.186409 -0.024175 0.776067 0.027 Uiso 1 1 calc R . . . .
C14 C 0.05726(11) 0.0739(2) 0.73452(9) 0.0255(4) Uani 1 1 d . . . . .
H14 H 0.028283 0.016621 0.765628 0.031 Uiso 1 1 calc R . . . .
C15 C 0.00604(11) 0.18175(19) 0.68277(9) 0.0238(4) Uani 1 1 d . . . . .
H15 H -0.058280 0.198013 0.678363 0.029 Uiso 1 1 calc R . . . .
C16 C 0.04787(10) 0.26623(19) 0.63729(8) 0.0195(3) Uani 1 1 d . . . . .
H16 H 0.012221 0.339875 0.601847 0.023 Uiso 1 1 calc R . . . .
C17 C 0.14399(10) 0.17558(18) 0.47140(8) 0.0192(3) Uani 1 1 d . . . . .
C18 C 0.18939(12) 0.1766(2) 0.40655(9) 0.0271(4) Uani 1 1 d . . . . .
H18A H 0.182648 0.278933 0.382905 0.041 Uiso 1 1 calc GR . . . .
H18B H 0.158470 0.100254 0.367536 0.041 Uiso 1 1 calc GR . . . .
H18C H 0.256205 0.151313 0.427587 0.041 Uiso 1 1 calc GR . . . .
C19 C 0.16133(12) 0.01936(19) 0.51100(9) 0.0272(4) Uani 1 1 d . . . . .
H19A H 0.228733 0.006034 0.536453 0.041 Uiso 1 1 calc GR . . . .
H19B H 0.138931 -0.061992 0.472560 0.041 Uiso 1 1 calc GR . . . .
H19C H 0.127490 0.013502 0.549486 0.041 Uiso 1 1 calc GR . . . .
C20 C 0.03917(11) 0.2091(2) 0.43850(10) 0.0332(4) Uani 1 1 d . . . . .
H20A H 0.010249 0.208115 0.480255 0.050 Uiso 1 1 calc GR . . . .
H20B H 0.009694 0.130352 0.400364 0.050 Uiso 1 1 calc GR . . . .
H20C H 0.030273 0.310470 0.413764 0.050 Uiso 1 1 calc GR . . . .
C21 C 0.24968(9) 0.56568(17) 0.68278(8) 0.0159(3) Uani 1 1 d . . . . .
C22 C 0.27993(11) 0.72343(18) 0.66247(9) 0.0229(3) Uani 1 1 d . . . . .
H22A H 0.332566 0.711707 0.641216 0.034 Uiso 1 1 calc GR . . . .
H22B H 0.299487 0.787235 0.709000 0.034 Uiso 1 1 calc GR . . . .
H22C H 0.227177 0.772812 0.624147 0.034 Uiso 1 1 calc GR . . . .
C23 C 0.16702(10) 0.5867(2) 0.71579(8) 0.0211(3) Uani 1 1 d . . . . .
H23A H 0.113342 0.630451 0.676100 0.032 Uiso 1 1 calc GR . . . .
H23B H 0.185608 0.656279 0.760183 0.032 Uiso 1 1 calc GR . . . .
H23C H 0.149406 0.486673 0.732132 0.032 Uiso 1 1 calc GR . . . .
C24 C 0.33108(10) 0.48743(19) 0.74255(8) 0.0208(3) Uani 1 1 d . . . . .
H24A H 0.310834 0.386427 0.755467 0.031 Uiso 1 1 calc GR . . . .
H24B H 0.350924 0.551041 0.789130 0.031 Uiso 1 1 calc GR . . . .
H24C H 0.383771 0.474552 0.721446 0.031 Uiso 1 1 calc GR . . . .

loop_
_atom_site_aniso_label
_atom_site_aniso_U_11
_atom_site_aniso_U_22
_atom_site_aniso_U_33
_atom_site_aniso_U_23
_atom_site_aniso_U_13
_atom_site_aniso_U_12
Si1 0.0150(2) 0.0175(2) 0.01267(19) 0.00185(17) 0.00291(15) -0.00037(17)
N1 0.0150(6) 0.0175(7) 0.0132(6) -0.0008(5) 0.0029(5) -0.0025(5)
N2 0.0139(6) 0.0161(6) 0.0129(6) -0.0002(5) 0.0037(5) -0.0003(5)
C1 0.0165(7) 0.0176(8) 0.0137(7) -0.0011(7) 0.0058(6) -0.0006(6)
C2 0.0157(7) 0.0222(8) 0.0166(7) 0.0021(7) 0.0080(6) 0.0035(6)
C3 0.0140(7) 0.0265(9) 0.0172(7) -0.0013(7) 0.0072(6) 0.0012(6)
C4 0.0186(8) 0.0225(9) 0.0204(7) -0.0019(7) 0.0110(6) -0.0028(6)
C5 0.0186(8) 0.0195(8) 0.0180(7) 0.0001(6) 0.0102(6) -0.0006(6)
C6 0.0221(8) 0.0253(9) 0.0229(8) 0.0034(7) 0.0068(6) 0.0052(7)
C7 0.0177(8) 0.0426(11) 0.0214(8) -0.0015(8) 0.0031(6) 0.0003(7)
C8 0.0305(9) 0.0282(10) 0.0280(8) -0.0052(8) 0.0107(7) -0.0097(7)
C9 0.0262(9) 0.0235(9) 0.0228(8) 0.0047(7) 0.0096(7) -0.0010(7)
C10 0.0098(7) 0.0179(8) 0.0142(7) 0.0025(6) 0.0014(5) 0.0027(6)
C11 0.0183(7) 0.0161(8) 0.0135(6) -0.0040(6) 0.0048(6) -0.0038(6)
C12 0.0203(8) 0.0195(8) 0.0154(7) -0.0018(6) 0.0059(6) -0.0008(6)
C13 0.0326(9) 0.0191(8) 0.0164(7) -0.0003(6) 0.0074(7) -0.0028(7)
C14 0.0358(10) 0.0228(9) 0.0231(8) -0.0048(7) 0.0169(7) -0.0116(7)
C15 0.0215(8) 0.0253(9) 0.0281(8) -0.0084(7) 0.0127(7) -0.0073(7)
C16 0.0181(8) 0.0210(8) 0.0192(7) -0.0033(7) 0.0053(6) -0.0013(6)
C17 0.0205(8) 0.0207(8) 0.0148(7) -0.0041(6) 0.0027(6) -0.0054(6)
C18 0.0370(10) 0.0268(9) 0.0173(7) -0.0051(7) 0.0081(7) -0.0082(7)
C19 0.0404(10) 0.0204(9) 0.0209(8) -0.0047(7) 0.0094(7) -0.0090(7)
C20 0.0214(9) 0.0419(11) 0.0302(9) -0.0120(8) -0.0015(7) -0.0070(8)
C21 0.0161(7) 0.0173(8) 0.0146(7) -0.0034(6) 0.0050(6) 0.0005(6)
C22 0.0282(9) 0.0203(8) 0.0224(8) -0.0039(7) 0.0112(7) -0.0026(7)
C23 0.0194(8) 0.0260(9) 0.0183(7) -0.0035(7) 0.0064(6) 0.0017(7)
C24 0.0195(8) 0.0235(8) 0.0172(7) -0.0043(7) 0.0022(6) 0.0022(7)

loop_
_atom_type_symbol
_atom_type_description
_atom_type_scat_dispersion_real
_atom_type_scat_dispersion_imag
_atom_type_scat_source
C C 0.0033 0.0016 'International Tables Vol C Tables 4.2.6.8 and 6.1.1.4'
H H 0.0000 0.0000 'International Tables Vol C Tables 4.2.6.8 and 6.1.1.4'
N N 0.0061 0.0033 'International Tables Vol C Tables 4.2.6.8 and 6.1.1.4'
Si Si 0.0817 0.0704 'International Tables Vol C Tables 4.2.6.8 and 6.1.1.4'

loop_
_geom_angle_atom_site_label_1
_geom_angle_atom_site_label_2
_geom_angle_atom_site_label_3
_geom_angle
_geom_angle_site_symmetry_1
_geom_angle_site_symmetry_3
_geom_angle_publ_flag
N1 Si1 N2 69.45(5) . . ?
N1 Si1 C1 102.71(6) . . ?
N2 Si1 C1 105.45(6) . . ?
C10 N1 Si1 91.46(9) . . ?
C10 N1 C17 129.61(12) . . ?
C17 N1 Si1 132.59(9) . . ?
C10 N2 Si1 91.56(9) . . ?
C10 N2 C21 130.36(12) . . ?
C21 N2 Si1 137.96(10) . . ?
Si1 C1 H1 100.3(9) . . ?
C2 C1 Si1 116.86(10) . . ?
C2 C1 H1 114.4(10) . . ?
C2 C1 C5 104.07(12) . . ?
C5 C1 Si1 107.29(10) . . ?
C5 C1 H1 114.2(10) . . ?
C1 C2 C6 123.42(13) . . ?
C3 C2 C1 108.40(14) . . ?
C3 C2 C6 128.18(14) . . ?
C2 C3 C4 109.58(13) . . ?
C2 C3 C7 127.85(15) . . ?
C4 C3 C7 122.56(14) . . ?
C3 C4 C8 123.21(13) . . ?
C5 C4 C3 109.09(14) . . ?
C5 C4 C8 127.69(15) . . ?
C4 C5 C1 108.46(13) . . ?
C4 C5 C9 128.76(14) . . ?
C9 C5 C1 122.79(13) . . ?
C2 C6 H6A 109.5 . . ?
C2 C6 H6B 109.5 . . ?
C2 C6 H6C 109.5 . . ?
H6A C6 H6B 109.5 . . ?
H6A C6 H6C 109.5 . . ?
H6B C6 H6C 109.5 . . ?
C3 C7 H7A 109.5 . . ?
C3 C7 H7B 109.5 . . ?
C3 C7 H7C 109.5 . . ?
H7A C7 H7B 109.5 . . ?
H7A C7 H7C 109.5 . . ?
H7B C7 H7C 109.5 . . ?
C4 C8 H8A 109.5 . . ?
C4 C8 H8B 109.5 . . ?
C4 C8 H8C 109.5 . . ?
H8A C8 H8B 109.5 . . ?
H8A C8 H8C 109.5 . . ?
H8B C8 H8C 109.5 . . ?
C5 C9 H9A 109.5 . . ?
C5 C9 H9B 109.5 . . ?
C5 C9 H9C 109.5 . . ?
H9A C9 H9B 109.5 . . ?
H9A C9 H9C 109.5 . . ?
H9B C9 H9C 109.5 . . ?
N1 C10 C11 127.38(13) . . ?
N2 C10 N1 105.50(12) . . ?
N2 C10 C11 126.77(13) . . ?
C12 C11 C10 120.86(13) . . ?
C12 C11 C16 119.42(13) . . ?
C16 C11 C10 119.72(13) . . ?
C11 C12 H12 119.9 . . ?
C13 C12 C11 120.25(14) . . ?
C13 C12 H12 119.9 . . ?
C12 C13 H13 119.9 . . ?
C12 C13 C14 120.21(15) . . ?
C14 C13 H13 119.9 . . ?
C13 C14 H14 120.2 . . ?
C15 C14 C13 119.67(14) . . ?
C15 C14 H14 120.2 . . ?
C14 C15 H15 119.7 . . ?
C14 C15 C16 120.55(15) . . ?
C16 C15 H15 119.7 . . ?
C11 C16 H16 120.0 . . ?
C15 C16 C11 119.91(15) . . ?
C15 C16 H16 120.0 . . ?
N1 C17 C18 105.31(12) . . ?
N1 C17 C19 111.86(12) . . ?
N1 C17 C20 109.81(13) . . ?
C19 C17 C18 108.59(13) . . ?
C19 C17 C20 111.37(13) . . ?
C20 C17 C18 109.70(13) . . ?
C17 C18 H18A 109.5 . . ?
C17 C18 H18B 109.5 . . ?
C17 C18 H18C 109.5 . . ?
H18A C18 H18B 109.5 . . ?
H18A C18 H18C 109.5 . . ?
H18B C18 H18C 109.5 . . ?
C17 C19 H19A 109.5 . . ?
C17 C19 H19B 109.5 . . ?
C17 C19 H19C 109.5 . . ?
H19A C19 H19B 109.5 . . ?
H19A C19 H19C 109.5 . . ?
H19B C19 H19C 109.5 . . ?
C17 C20 H20A 109.5 . . ?
C17 C20 H20B 109.5 . . ?
C17 C20 H20C 109.5 . . ?
H20A C20 H20B 109.5 . . ?
H20A C20 H20C 109.5 . . ?
H20B C20 H20C 109.5 . . ?
N2 C21 C22 105.95(11) . . ?
N2 C21 C23 112.57(11) . . ?
N2 C21 C24 109.92(12) . . ?
C22 C21 C23 108.61(12) . . ?
C22 C21 C24 110.08(12) . . ?
C24 C21 C23 109.63(12) . . ?
C21 C22 H22A 109.5 . . ?
C21 C22 H22B 109.5 . . ?
C21 C22 H22C 109.5 . . ?
H22A C22 H22B 109.5 . . ?
H22A C22 H22C 109.5 . . ?
H22B C22 H22C 109.5 . . ?
C21 C23 H23A 109.5 . . ?
C21 C23 H23B 109.5 . . ?
C21 C23 H23C 109.5 . . ?
H23A C23 H23B 109.5 . . ?
H23A C23 H23C 109.5 . . ?
H23B C23 H23C 109.5 . . ?
C21 C24 H24A 109.5 . . ?
C21 C24 H24B 109.5 . . ?
C21 C24 H24C 109.5 . . ?
H24A C24 H24B 109.5 . . ?
H24A C24 H24C 109.5 . . ?
H24B C24 H24C 109.5 . . ?

loop_
_geom_bond_atom_site_label_1
_geom_bond_atom_site_label_2
_geom_bond_distance
_geom_bond_site_symmetry_2
_geom_bond_publ_flag
Si1 N1 1.8731(13) . ?
Si1 N2 1.8732(12) . ?
Si1 C1 1.9723(15) . ?
N1 C10 1.3420(17) . ?
N1 C17 1.4817(19) . ?
N2 C10 1.3389(19) . ?
N2 C21 1.4775(18) . ?
C1 H1 0.955(17) . ?
C1 C2 1.492(2) . ?
C1 C5 1.499(2) . ?
C2 C3 1.352(2) . ?
C2 C6 1.497(2) . ?
C3 C4 1.462(2) . ?
C3 C7 1.505(2) . ?
C4 C5 1.353(2) . ?
C4 C8 1.500(2) . ?
C5 C9 1.495(2) . ?
C6 H6A 0.9800 . ?
C6 H6B 0.9800 . ?
C6 H6C 0.9800 . ?
C7 H7A 0.9800 . ?
C7 H7B 0.9800 . ?
C7 H7C 0.9800 . ?
C8 H8A 0.9800 . ?
C8 H8B 0.9800 . ?
C8 H8C 0.9800 . ?
C9 H9A 0.9800 . ?
C9 H9B 0.9800 . ?
C9 H9C 0.9800 . ?
C10 C11 1.491(2) . ?
C11 C12 1.393(2) . ?
C11 C16 1.394(2) . ?
C12 H12 0.9500 . ?
C12 C13 1.386(2) . ?
C13 H13 0.9500 . ?
C13 C14 1.387(2) . ?
C14 H14 0.9500 . ?
C14 C15 1.385(2) . ?
C15 H15 0.9500 . ?
C15 C16 1.387(2) . ?
C16 H16 0.9500 . ?
C17 C18 1.527(2) . ?
C17 C19 1.523(2) . ?
C17 C20 1.526(2) . ?
C18 H18A 0.9800 . ?
C18 H18B 0.9800 . ?
C18 H18C 0.9800 . ?
C19 H19A 0.9800 . ?
C19 H19B 0.9800 . ?
C19 H19C 0.9800 . ?
C20 H20A 0.9800 . ?
C20 H20B 0.9800 . ?
C20 H20C 0.9800 . ?
C21 C22 1.524(2) . ?
C21 C23 1.5370(19) . ?
C21 C24 1.526(2) . ?
C22 H22A 0.9800 . ?
C22 H22B 0.9800 . ?
C22 H22C 0.9800 . ?
C23 H23A 0.9800 . ?
C23 H23B 0.9800 . ?
C23 H23C 0.9800 . ?
C24 H24A 0.9800 . ?
C24 H24B 0.9800 . ?
C24 H24C 0.9800 . ?
